data_4304813
loop_
_publ_author_name
'Xian-Ming Zhang'
'Ying-Lian Qing'
'Hai-Shun Wu'

_publ_contact_author
;
      'Zhang, Xian-Ming'
      School of Chemistry & Material Science
      Shanxi Normal University
      Linfen 041004
      Shanxi Province
      P. R. China
;
_publ_contact_author_email zhangxm@dns.sxnu.edu.cn
_publ_contact_author_fax 86-357-2051402
_publ_contact_author_phone 86-357-2051402
_publ_section_title
;
Two Cuprous Cyanide Polymorphs: Diamond Net versus 3,4-Connected Net
;
_journal_name_full 'Inorganic Chemistry'
_journal_page_first 2255
_journal_page_last 2257
_journal_paper_doi 10.1021/ic702394w
_journal_volume 47
_journal_year 2008
_chemical_formula_sum 'C3 H5 Cu2 N3 O2'
_chemical_formula_weight 242.18
_chemical_name_systematic
; 
 ? 
;
_space_group_IT_number 15
_symmetry_cell_setting monoclinic
_symmetry_space_group_name_Hall '-C 2yc'
_symmetry_space_group_name_H-M 'C 1 2/c 1'
_atom_sites_solution_hydrogens geom
_atom_sites_solution_primary direct
_atom_sites_solution_secondary difmap
_audit_creation_method SHELXL-97
_cell_angle_alpha 90.00
_cell_angle_beta 113.971(2)
_cell_angle_gamma 90.00
_cell_formula_units_Z 4
_cell_length_a 13.7386(18)
_cell_length_b 8.0167(10)
_cell_length_c 7.2151(9)
_cell_measurement_temperature 298(2)
_cell_volume 726.12(16)
_computing_cell_refinement 'SMART (Bruker, 2001)'
_computing_data_collection 'SMART (Bruker, 2001)'
_computing_data_reduction 'SAINT (Bruker, 2001)'
_computing_molecular_graphics 'ORTEP-II (Johnson, 1976)'
_computing_publication_material 'SHELXL-97 (Sheldrick, 1997)'
_computing_structure_refinement 'SHELXL-97 (Sheldrick, 1997)'
_computing_structure_solution 'SHELXS-97 (Sheldrick, 1990)'
_diffrn_ambient_temperature 298(2)
_diffrn_measured_fraction_theta_full 0.960
_diffrn_measured_fraction_theta_max 0.960
_diffrn_measurement_device_type 'Bruker Apex CCD Diffractometer'
_diffrn_measurement_method '\f and \w scan'
_diffrn_radiation_monochromator graphite
_diffrn_radiation_source 'fine-focus sealed tube'
_diffrn_radiation_type MoK\a
_diffrn_radiation_wavelength 0.71073
_diffrn_reflns_av_R_equivalents 0.0170
_diffrn_reflns_av_sigmaI/netI 0.0228
_diffrn_reflns_limit_h_max 17
_diffrn_reflns_limit_h_min -10
_diffrn_reflns_limit_k_max 8
_diffrn_reflns_limit_k_min -10
_diffrn_reflns_limit_l_max 8
_diffrn_reflns_limit_l_min -9
_diffrn_reflns_number 1839
_diffrn_reflns_theta_full 26.96
_diffrn_reflns_theta_max 26.96
_diffrn_reflns_theta_min 3.01
_diffrn_standards_decay_% 0
_diffrn_standards_interval_count 0
_diffrn_standards_number 0
_exptl_absorpt_coefficient_mu 5.796
_exptl_absorpt_correction_T_max 0.8013
_exptl_absorpt_correction_T_min 0.4574
_exptl_absorpt_correction_type empirical
_exptl_absorpt_process_details 'SADABS, Sheldrick 1997'
_exptl_crystal_colour 'pale yellow'
_exptl_crystal_density_diffrn 2.215
_exptl_crystal_density_method 'not measured'
_exptl_crystal_description rod
_exptl_crystal_F_000 472
_exptl_crystal_size_max 0.16
_exptl_crystal_size_mid 0.08
_exptl_crystal_size_min 0.04
_refine_diff_density_max 1.174
_refine_diff_density_min -0.605
_refine_diff_density_rms 0.177
_refine_ls_extinction_method none
_refine_ls_goodness_of_fit_ref 1.190
_refine_ls_hydrogen_treatment mixed
_refine_ls_matrix_type full
_refine_ls_number_parameters 46
_refine_ls_number_reflns 761
_refine_ls_number_restraints 0
_refine_ls_restrained_S_all 1.190
_refine_ls_R_factor_all 0.0579
_refine_ls_R_factor_gt 0.0549
_refine_ls_shift/su_max 0.000
_refine_ls_shift/su_mean 0.000
_refine_ls_structure_factor_coef Fsqd
_refine_ls_weighting_details 'calc w=1/[\s^2^(Fo^2^)+(0.0438P)^2^+13.5732P] where P=(Fo^2^+2Fc^2^)/3'
_refine_ls_weighting_scheme calc
_refine_ls_wR_factor_gt 0.1368
_refine_ls_wR_factor_ref 0.1450
_reflns_number_gt 733
_reflns_number_total 761
_reflns_threshold_expression >2sigma(I)
_cod_data_source_file ic702394w-file005_2.cif
_cod_data_source_block 1
_cod_depositor_comments
;
The following automatic conversions were performed:
'_symmetry_cell_setting' value 'Monoclinic' changed to 'monoclinic'
according to '/home/saulius/struct/CIF-dictionaries/cif_core.dic'
dictionary named 'cif_core.dic' version 2.4.1 from
2010-06-29.

'_exptl_absorpt_correction_type' value 'Empirical' changed to
'empirical' according to
'/home/saulius/struct/CIF-dictionaries/cif_core.dic' dictionary named
'cif_core.dic' version 2.4.1 from 2010-06-29.

Automatic conversion script
Id: cif_fix_enum 1527 2010-12-29 10:47:43Z saulius 
;
_cod_database_code 4304813

loop_
_symmetry_equiv_pos_as_xyz
'x, y, z'
'-x, y, -z+1/2'
'x+1/2, y+1/2, z'
'-x+1/2, y+1/2, -z+1/2'
'-x, -y, -z'
'x, -y, z-1/2'
'-x+1/2, -y+1/2, -z'
'x+1/2, -y+1/2, z-1/2'

loop_
_atom_site_label
_atom_site_type_symbol
_atom_site_fract_x
_atom_site_fract_y
_atom_site_fract_z
_atom_site_U_iso_or_equiv
_atom_site_adp_type
_atom_site_occupancy
_atom_site_symmetry_multiplicity
_atom_site_calc_flag
_atom_site_refinement_flags
_atom_site_disorder_assembly
_atom_site_disorder_group
Cu1 Cu 0.18135(7) 0.87067(12) 0.03069(13) 0.0383(4) Uani 1 1 d . . .
N1 N 0.2431(5) 0.5708(8) 0.3190(9) 0.0301(13) Uani 0.50 1 d P . .
C1 C 0.2431(5) 0.5708(8) 0.3190(9) 0.0301(13) Uani 0.50 1 d P . .
N2 N 0.2204(5) 0.6754(10) 0.2022(11) 0.0386(15) Uani 0.50 1 d P . .
C2 C 0.2204(5) 0.6754(10) 0.2022(11) 0.0386(15) Uani 0.50 1 d P . .
C3 C 0.0419(5) 0.9091(8) -0.1864(10) 0.0330(13) Uani 0.50 1 d P . .
N3 N 0.0419(5) 0.9091(8) -0.1864(10) 0.0330(13) Uani 0.50 1 d P . .
O1W O 0.4431(5) 0.8432(9) 0.5388(8) 0.0526(17) Uani 1 1 d . . .

loop_
_atom_site_aniso_label
_atom_site_aniso_U_11
_atom_site_aniso_U_22
_atom_site_aniso_U_33
_atom_site_aniso_U_23
_atom_site_aniso_U_13
_atom_site_aniso_U_12
Cu1 0.0352(5) 0.0352(6) 0.0341(5) 0.0036(4) 0.0033(4) -0.0045(4)
N1 0.032(3) 0.028(3) 0.027(3) 0.005(3) 0.009(2) 0.005(3)
C1 0.032(3) 0.028(3) 0.027(3) 0.005(3) 0.009(2) 0.005(3)
N2 0.029(3) 0.045(4) 0.038(4) -0.004(3) 0.010(3) -0.005(3)
C2 0.029(3) 0.045(4) 0.038(4) -0.004(3) 0.010(3) -0.005(3)
C3 0.029(3) 0.034(3) 0.034(3) 0.000(3) 0.011(2) 0.003(3)
N3 0.029(3) 0.034(3) 0.034(3) 0.000(3) 0.011(2) 0.003(3)
O1W 0.039(3) 0.082(4) 0.032(3) -0.012(3) 0.009(2) 0.024(3)

loop_
_atom_type_symbol
_atom_type_description
_atom_type_scat_dispersion_real
_atom_type_scat_dispersion_imag
_atom_type_scat_source
C C 0.0033 0.0016 'International Tables Vol C Tables 4.2.6.8 and 6.1.1.4'
H H 0.0000 0.0000 'International Tables Vol C Tables 4.2.6.8 and 6.1.1.4'
N N 0.0061 0.0033 'International Tables Vol C Tables 4.2.6.8 and 6.1.1.4'
O O 0.0106 0.0060 'International Tables Vol C Tables 4.2.6.8 and 6.1.1.4'
Cu Cu 0.3201 1.2651 'International Tables Vol C Tables 4.2.6.8 and 6.1.1.4'

loop_
_geom_angle_atom_site_label_1
_geom_angle_atom_site_label_2
_geom_angle_atom_site_label_3
_geom_angle
_geom_angle_site_symmetry_1
_geom_angle_site_symmetry_3
_geom_angle_publ_flag
N2 Cu1 C3 124.8(3) . . ?
N2 Cu1 C1 111.0(3) . 4 ?
C3 Cu1 C1 116.0(3) . 4 ?
N2 Cu1 N1 111.0(3) . 4 ?
C3 Cu1 N1 116.0(3) . 4 ?
C1 Cu1 N1 0.0(4) 4 4 ?
N2 Cu1 Cu1 61.4(2) . 7_565 ?
C3 Cu1 Cu1 118.6(2) . 7_565 ?
C1 Cu1 Cu1 113.7(2) 4 7_565 ?
N1 Cu1 Cu1 113.7(2) 4 7_565 ?
N2 N1 Cu1 158.1(6) . 4_545 ?
N1 N2 Cu1 172.8(7) . . ?
N3 C3 C3 0.0(8) 2_554 2_554 ?
N3 C3 Cu1 170.8(2) 2_554 . ?
C3 C3 Cu1 170.8(2) 2_554 . ?

loop_
_geom_bond_atom_site_label_1
_geom_bond_atom_site_label_2
_geom_bond_distance
_geom_bond_site_symmetry_2
_geom_bond_publ_flag
Cu1 N2 1.931(8) . ?
Cu1 C3 1.944(6) . ?
Cu1 C1 1.978(6) 4 ?
Cu1 N1 1.978(6) 4 ?
Cu1 Cu1 2.859(2) 7_565 ?
N1 N2 1.140(10) . ?
N1 Cu1 1.978(6) 4_545 ?
C3 N3 1.145(13) 2_554 ?
C3 C3 1.145(13) 2_554 ?
